data_7717923
loop_
_publ_author_name
'Kosaka, Wataru'
'Watanabe, Yudai'
'Kitayama, Taku'
'Itoh, Chisa'
'Miyasaka, Hitoshi'

_publ_section_title
;
 Introduction of substituents for tuning the redox properties of
 benzoate-bridged paddlewheel diruthenium(II,II) complexes: what does the
 OH group bring?
;
_journal_issue 5
_journal_name_full 'Dalton transactions (Cambridge, England : 2003)'
_journal_page_first 1838
_journal_page_last 1849
_journal_paper_doi 10.1039/d4dt03020f
_journal_volume 54
_journal_year 2025
_chemical_formula_moiety 'C36 H32 Cl4 O14 Ru2, 2(C4 H8 O)'
_chemical_formula_sum 'C44 H48 Cl4 O16 Ru2'
_chemical_formula_weight 1176.76
_space_group_crystal_system monoclinic
_space_group_IT_number 14
_space_group_name_Hall '-P 2yn'
_space_group_name_H-M_alt 'P 1 21/n 1'
_atom_sites_solution_hydrogens geom
_audit_creation_date 2024-11-25
_audit_creation_method
;
Olex2 1.5
(compiled 2023.08.24 svn.re1ec1418 for OlexSys, GUI svn.r6817)
;
_audit_update_record
;
2024-12-03 deposited with the CCDC.	2024-12-11 downloaded from the CCDC.
;
_cell_angle_alpha 90
_cell_angle_beta 93.675(3)
_cell_angle_gamma 90
_cell_formula_units_Z 2
_cell_length_a 13.9686(4)
_cell_length_b 10.5955(3)
_cell_length_c 15.9363(6)
_cell_measurement_reflns_used 12825
_cell_measurement_temperature 93
_cell_measurement_theta_max 31.2570
_cell_measurement_theta_min 2.6240
_cell_volume 2353.79(13)
_computing_cell_refinement 'CrysAlisPro 1.171.39.46 (Rigaku OD, 2018)'
_computing_data_collection 'CrysAlisPro 1.171.39.46 (Rigaku OD, 2018)'
_computing_data_reduction 'CrysAlisPro 1.171.39.46 (Rigaku OD, 2018)'
_computing_molecular_graphics 'Olex2 1.5 (Dolomanov et al., 2009)'
_computing_publication_material 'Olex2 1.5 (Dolomanov et al., 2009)'
_computing_structure_refinement 'SHELXL 2018/3 (Sheldrick, 2015)'
_computing_structure_solution 'SHELXT 2014/5 (Sheldrick, 2014)'
_diffrn_ambient_temperature 93
_diffrn_detector 'CCD plate'
_diffrn_detector_area_resol_mean 14.286
_diffrn_detector_type 'Rigaku Saturn724+ area detector'
_diffrn_measured_fraction_theta_full 0.998
_diffrn_measured_fraction_theta_max 0.999
_diffrn_measurement_details
;
List of Runs (angles in degrees, time in seconds):

  # Type    Start    End  Width  t~exp~   \w     \q     \k     \f   Frames
#--------------------------------------------------------------------------
  1  \w   -110.00  70.00   0.50    5.00    --  -20.00  45.00   0.00  360
  2  \w   -110.00  70.00   0.50    5.00    --  -20.00  45.00  90.00  360
;
_diffrn_measurement_device 'AFC10: Fixed Chi 2 circle'
_diffrn_measurement_device_type 'Rigaku Saturn724+ (2x2 bin mode)'
_diffrn_measurement_method 'profile data from \w-scans'
_diffrn_orient_matrix_type 'CrysAlisPro convention (1999,Acta A55,543-557)'
_diffrn_orient_matrix_UB_11 0.0385610000
_diffrn_orient_matrix_UB_12 -0.0083432000
_diffrn_orient_matrix_UB_13 -0.0263393000
_diffrn_orient_matrix_UB_21 -0.0331235000
_diffrn_orient_matrix_UB_22 -0.0141858000
_diffrn_orient_matrix_UB_23 -0.0343083000
_diffrn_orient_matrix_UB_31 -0.0023187000
_diffrn_orient_matrix_UB_32 0.0649079000
_diffrn_orient_matrix_UB_33 -0.0108164000
_diffrn_radiation_collimation 0.3
_diffrn_radiation_monochromator Confocal
_diffrn_radiation_probe x-ray
_diffrn_radiation_type 'Mo K\a'
_diffrn_radiation_wavelength 0.71073
_diffrn_reflns_av_R_equivalents 0.0258
_diffrn_reflns_av_unetI/netI 0.0234
_diffrn_reflns_Laue_measured_fraction_full 0.998
_diffrn_reflns_Laue_measured_fraction_max 0.999
_diffrn_reflns_limit_h_max 18
_diffrn_reflns_limit_h_min -18
_diffrn_reflns_limit_k_max 13
_diffrn_reflns_limit_k_min -13
_diffrn_reflns_limit_l_max 16
_diffrn_reflns_limit_l_min -20
_diffrn_reflns_number 18554
_diffrn_reflns_point_group_measured_fraction_full 0.998
_diffrn_reflns_point_group_measured_fraction_max 0.999
_diffrn_reflns_theta_full 25.242
_diffrn_reflns_theta_max 27.499
_diffrn_reflns_theta_min 2.561
_diffrn_source 'Rotating Anode'
_diffrn_source_current 24.0
_diffrn_source_power 1.2
_diffrn_source_target Mo
_diffrn_source_type 'Rotating Anode'
_diffrn_source_voltage 50.0
_exptl_absorpt_coefficient_mu 0.939
_exptl_absorpt_correction_T_max 1.00000
_exptl_absorpt_correction_T_min 0.59761
_exptl_absorpt_correction_type multi-scan
_exptl_absorpt_process_details
;
CrysAlisPro 1.171.39.46 (Rigaku Oxford Diffraction, 2018)
Empirical absorption correction using spherical harmonics,
 implemented in SCALE3 ABSPACK scaling algorithm.
;
_exptl_crystal_colour brown
_exptl_crystal_colour_primary brown
_exptl_crystal_density_diffrn 1.660
_exptl_crystal_description plate
_exptl_crystal_F_000 1192
_exptl_crystal_size_max 0.267
_exptl_crystal_size_mid 0.118
_exptl_crystal_size_min 0.026
_refine_diff_density_max 0.612
_refine_diff_density_min -0.629
_refine_diff_density_rms 0.078
_refine_ls_extinction_method none
_refine_ls_goodness_of_fit_ref 1.017
_refine_ls_hydrogen_treatment constr
_refine_ls_matrix_type full
_refine_ls_number_parameters 337
_refine_ls_number_reflns 5390
_refine_ls_number_restraints 111
_refine_ls_restrained_S_all 1.012
_refine_ls_R_factor_all 0.0354
_refine_ls_R_factor_gt 0.0288
_refine_ls_shift/su_max 0.003
_refine_ls_shift/su_mean 0.000
_refine_ls_structure_factor_coef Fsqd
_refine_ls_weighting_details 'w=1/[\s^2^(Fo^2^)+(0.0375P)^2^+2.3017P] where P=(Fo^2^+2Fc^2^)/3'
_refine_ls_weighting_scheme calc
_refine_ls_wR_factor_gt 0.0691
_refine_ls_wR_factor_ref 0.0725
_reflns_Friedel_coverage 0.000
_reflns_number_gt 4744
_reflns_number_total 5390
_reflns_threshold_expression 'I > 2\s(I)'
_cod_data_source_file d4dt03020f2.cif
_cod_data_source_block ru_3-cl-4-oh
_cod_database_code 7717923
_shelx_shelxl_version_number 2018/3
_chemical_oxdiff_formula Ru2C36H32O14Cl4
_shelx_space_group_comment
;
The symmetry employed for this shelxl refinement is uniquely defined
by the following loop, which should always be used as a source of
symmetry information in preference to the above space-group names.
They are only intended as comments.
;
_reflns_odcompleteness_completeness 92.26
_reflns_odcompleteness_iscentric 1
_reflns_odcompleteness_theta 31.06
_olex2_refinement_description
;
1. Fixed Uiso
 At 1.2 times of:
  All C(H) groups, All C(H,H) groups
 At 1.5 times of:
  All O(H) groups
2. Restrained distances
 C17-C16 \\sim C17A-C16A
 with sigma of 0.02
 C15-C16 \\sim C15A-C16A
 with sigma of 0.02
 C15-C16A \\sim C15A-C16A
 with sigma of 0.02
 C15-O7 \\sim C15A-O7
 with sigma of 0.02
 C16-C17 \\sim C16A-C17A
 with sigma of 0.02
 C17-C18 \\sim C17A-C18A
 with sigma of 0.02
 C18-O7 \\sim C18A-O7
 with sigma of 0.02
3. Rigid bond restraints
 C15, C15A, C16, C16A, C17, C17A, C18, C18A
 with sigma for 1-2 distances of 0.01 and sigma for 1-3 distances of 0.01
4. Uiso/Uaniso restraints and constraints
C15 \\sim C15A \\sim C16 \\sim C16A \\sim C17 \\sim C17A \\sim C18 \\sim C18A:
within 1.7A with sigma of 0.01 and sigma for terminal atoms of 0.02 within 1.7A
5. Others
 Sof(C15A)=Sof(H15C)=Sof(H15D)=Sof(C16A)=Sof(H16C)=Sof(H16D)=Sof(C17A)=
 Sof(H17C)=Sof(H17D)=Sof(C18A)=Sof(H18C)=Sof(H18D)=1-FVAR(1)
 Sof(C15)=Sof(H15A)=Sof(H15B)=Sof(C16)=Sof(H16A)=Sof(H16B)=Sof(C17)=Sof(H17A)=
 Sof(H17B)=Sof(C18)=Sof(H18A)=Sof(H18B)=FVAR(1)
6.a Secondary CH2 refined with riding coordinates:
 C15(H15A,H15B), C15A(H15C,H15D), C16(H16A,H16B), C16A(H16C,H16D), C17(H17A,
 H17B), C17A(H17C,H17D), C18(H18A,H18B), C18A(H18C,H18D), C19(H19A,H19B),
 C20(H20A,H20B), C21(H21A,H21B), C22(H22A,H22B)
6.b Aromatic/amide H refined with riding coordinates:
 C3(H3), C6(H6), C7(H7), C10(H10), C13(H13), C14(H14)
6.c Idealised tetrahedral OH refined as rotating group:
 O3(H3A), O6(H6A)
;
_olex2_submission_special_instructions 'No special instructions were received'
_oxdiff_exptl_absorpt_empirical_details
;
Empirical correction (ABSPACK) includes:
- Absorption correction using spherical harmonics
- Frame scaling
- Detector area scaling
;
_oxdiff_exptl_absorpt_empirical_full_max 1.603
_oxdiff_exptl_absorpt_empirical_full_min 0.709

loop_
_space_group_symop_operation_xyz
'x, y, z'
'-x+1/2, y+1/2, -z+1/2'
'-x, -y, -z'
'x-1/2, -y-1/2, z-1/2'

loop_
_atom_site_label
_atom_site_type_symbol
_atom_site_fract_x
_atom_site_fract_y
_atom_site_fract_z
_atom_site_U_iso_or_equiv
_atom_site_adp_type
_atom_site_occupancy
_atom_site_site_symmetry_order
_atom_site_calc_flag
_atom_site_refinement_flags_posn
_atom_site_refinement_flags_adp
_atom_site_refinement_flags_occupancy
_atom_site_disorder_assembly
_atom_site_disorder_group
Ru1 Ru 0.95994(2) 1.03501(2) 0.44049(2) 0.01465(6) Uani 1 1 d . . . . .
Cl1 Cl 0.64775(4) 0.62410(6) 0.75240(4) 0.03435(15) Uani 1 1 d . . . . .
Cl2 Cl 0.94561(6) 0.48533(6) 0.17455(4) 0.03817(16) Uani 1 1 d . . . . .
O1 O 0.83454(10) 0.96758(14) 0.48369(10) 0.0190(3) Uani 1 1 d . . . . .
O2 O 0.91144(10) 0.89507(14) 0.60137(9) 0.0172(3) Uani 1 1 d . . . . .
O3 O 0.49412(12) 0.66479(19) 0.62843(12) 0.0349(4) Uani 1 1 d . . . . .
H3A H 0.453403 0.670036 0.589171 0.052 Uiso 1 1 calc R U . . .
O4 O 0.97976(11) 0.86207(14) 0.38661(9) 0.0189(3) Uani 1 1 d . . . . .
O5 O 1.06029(11) 0.79239(14) 0.50381(9) 0.0186(3) Uani 1 1 d . . . . .
O6 O 1.03361(12) 0.29386(14) 0.28477(10) 0.0243(3) Uani 1 1 d . . . . .
H6A H 1.049738 0.240371 0.320089 0.036 Uiso 1 1 calc R U . . .
O7 O 0.87698(12) 1.09705(15) 0.31683(10) 0.0245(3) Uani 1 1 d D . . . .
C1 C 0.83604(15) 0.9080(2) 0.55219(13) 0.0182(4) Uani 1 1 d . . . . .
C2 C 0.74539(15) 0.8478(2) 0.57421(14) 0.0199(4) Uani 1 1 d . . . . .
C3 C 0.73856(16) 0.7789(2) 0.64799(15) 0.0234(5) Uani 1 1 d . . . . .
H3 H 0.791002 0.774076 0.686858 0.028 Uiso 1 1 calc R U . . .
C4 C 0.65460(17) 0.7179(2) 0.66365(15) 0.0247(5) Uani 1 1 d . . . . .
C5 C 0.57389(17) 0.7255(2) 0.60855(16) 0.0267(5) Uani 1 1 d . . . . .
C6 C 0.58071(18) 0.7948(3) 0.53475(17) 0.0330(6) Uani 1 1 d . . . . .
H6 H 0.527679 0.801471 0.496635 0.040 Uiso 1 1 calc R U . . .
C7 C 0.66559(17) 0.8538(2) 0.51783(16) 0.0282(5) Uani 1 1 d . . . . .
H7 H 0.669295 0.898162 0.467800 0.034 Uiso 1 1 calc R U . . .
C8 C 1.02454(15) 0.7770(2) 0.42931(13) 0.0177(4) Uani 1 1 d . . . . .
C9 C 1.03320(15) 0.6512(2) 0.39016(14) 0.0185(4) Uani 1 1 d . . . . .
C10 C 0.99457(16) 0.6302(2) 0.30915(14) 0.0207(4) Uani 1 1 d . . . . .
H10 H 0.967108 0.696505 0.277812 0.025 Uiso 1 1 calc R U . . .
C11 C 0.99697(17) 0.5112(2) 0.27530(15) 0.0224(5) Uani 1 1 d . . . . .
C12 C 1.03673(16) 0.4093(2) 0.32088(14) 0.0203(4) Uani 1 1 d . . . . .
C13 C 1.07761(16) 0.4324(2) 0.40089(14) 0.0220(5) Uani 1 1 d . . . . .
H13 H 1.106532 0.366676 0.431746 0.026 Uiso 1 1 calc R U . . .
C14 C 1.07596(16) 0.5515(2) 0.43534(14) 0.0210(4) Uani 1 1 d . . . . .
H14 H 1.103627 0.565412 0.489188 0.025 Uiso 1 1 calc R U . . .
C15 C 0.8978(8) 1.0347(12) 0.2392(5) 0.0317(17) Uani 0.570(8) 1 d D U P A 1
H15A H 0.867376 0.952423 0.235133 0.038 Uiso 0.570(8) 1 calc R U P A 1
H15B H 0.966408 1.024231 0.235594 0.038 Uiso 0.570(8) 1 calc R U P A 1
C15A C 0.8779(12) 1.0296(17) 0.2383(8) 0.041(3) Uani 0.430(8) 1 d D U P A 2
H15C H 0.871511 0.939642 0.247688 0.049 Uiso 0.430(8) 1 calc R U P A 2
H15D H 0.937703 1.044641 0.212173 0.049 Uiso 0.430(8) 1 calc R U P A 2
C16 C 0.8572(4) 1.1209(5) 0.1713(3) 0.0375(13) Uani 0.570(8) 1 d D U P A 1
H16A H 0.837410 1.073904 0.120972 0.045 Uiso 0.570(8) 1 calc R U P A 1
H16B H 0.903876 1.184161 0.157369 0.045 Uiso 0.570(8) 1 calc R U P A 1
C16A C 0.7962(6) 1.0765(7) 0.1837(4) 0.0451(17) Uani 0.430(8) 1 d D U P A 2
H16C H 0.739416 1.025304 0.189426 0.054 Uiso 0.430(8) 1 calc R U P A 2
H16D H 0.811409 1.077444 0.125112 0.054 Uiso 0.430(8) 1 calc R U P A 2
C17 C 0.7725(8) 1.1808(9) 0.2092(8) 0.0444(18) Uani 0.570(8) 1 d D U P A 1
H17A H 0.716213 1.127332 0.202197 0.053 Uiso 0.570(8) 1 calc R U P A 1
H17B H 0.757953 1.262548 0.184052 0.053 Uiso 0.570(8) 1 calc R U P A 1
C17A C 0.7822(11) 1.2114(10) 0.2170(11) 0.039(2) Uani 0.430(8) 1 d D U P A 2
H17C H 0.824983 1.270612 0.192048 0.046 Uiso 0.430(8) 1 calc R U P A 2
H17D H 0.716469 1.239509 0.206105 0.046 Uiso 0.430(8) 1 calc R U P A 2
C18 C 0.806(2) 1.194(3) 0.3005(9) 0.036(2) Uani 0.570(8) 1 d D U P A 1
H18A H 0.833208 1.276647 0.311457 0.044 Uiso 0.570(8) 1 calc R U P A 1
H18B H 0.752474 1.182029 0.335893 0.044 Uiso 0.570(8) 1 calc R U P A 1
C18A C 0.807(3) 1.196(4) 0.3101(12) 0.035(2) Uani 0.430(8) 1 d D U P A 2
H18C H 0.833217 1.274194 0.333955 0.041 Uiso 0.430(8) 1 calc R U P A 2
H18D H 0.750440 1.173768 0.339157 0.041 Uiso 0.430(8) 1 calc R U P A 2
O8 O 0.34935(13) 0.66785(19) 0.51798(12) 0.0366(4) Uani 1 1 d . . . . .
C19 C 0.3555(2) 0.5846(3) 0.4472(2) 0.0484(8) Uani 1 1 d . . . . .
H19A H 0.313936 0.512054 0.452769 0.058 Uiso 1 1 calc R U . . .
H19B H 0.420768 0.554905 0.443606 0.058 Uiso 1 1 calc R U . . .
C20 C 0.3241(3) 0.6595(3) 0.3703(2) 0.0515(8) Uani 1 1 d . . . . .
H20A H 0.257099 0.644415 0.353665 0.062 Uiso 1 1 calc R U . . .
H20B H 0.362668 0.639137 0.323613 0.062 Uiso 1 1 calc R U . . .
C21 C 0.3403(3) 0.7948(3) 0.3988(2) 0.0546(9) Uani 1 1 d . . . . .
H21A H 0.406638 0.820040 0.394805 0.065 Uiso 1 1 calc R U . . .
H21B H 0.298867 0.852717 0.366381 0.065 Uiso 1 1 calc R U . . .
C22 C 0.3147(2) 0.7880(3) 0.4875(2) 0.0445(7) Uani 1 1 d . . . . .
H22A H 0.344922 0.856087 0.520130 0.053 Uiso 1 1 calc R U . . .
H22B H 0.245768 0.793892 0.490916 0.053 Uiso 1 1 calc R U . . .

loop_
_atom_site_aniso_label
_atom_site_aniso_U_11
_atom_site_aniso_U_22
_atom_site_aniso_U_33
_atom_site_aniso_U_23
_atom_site_aniso_U_13
_atom_site_aniso_U_12
Ru1 0.01479(9) 0.01202(9) 0.01756(9) 0.00073(6) 0.00426(6) 0.00141(6)
Cl1 0.0303(3) 0.0398(4) 0.0339(3) 0.0133(3) 0.0086(2) -0.0017(3)
Cl2 0.0566(4) 0.0246(3) 0.0311(3) -0.0067(3) -0.0149(3) 0.0064(3)
O1 0.0163(7) 0.0190(8) 0.0221(8) 0.0034(6) 0.0041(6) 0.0003(6)
O2 0.0153(7) 0.0168(7) 0.0199(7) 0.0024(6) 0.0039(6) 0.0005(6)
O3 0.0249(9) 0.0419(11) 0.0380(10) 0.0095(9) 0.0036(8) -0.0121(8)
O4 0.0229(8) 0.0126(7) 0.0217(7) -0.0011(6) 0.0040(6) 0.0023(6)
O5 0.0210(7) 0.0138(7) 0.0211(7) -0.0015(6) 0.0027(6) 0.0035(6)
O6 0.0319(9) 0.0142(7) 0.0268(8) -0.0019(6) 0.0016(7) 0.0020(7)
O7 0.0291(8) 0.0243(8) 0.0201(8) 0.0016(7) 0.0020(6) 0.0087(7)
C1 0.0181(10) 0.0143(10) 0.0226(10) -0.0012(8) 0.0052(8) 0.0011(8)
C2 0.0179(10) 0.0181(10) 0.0242(11) 0.0003(9) 0.0055(8) -0.0007(8)
C3 0.0188(10) 0.0265(12) 0.0252(11) 0.0016(9) 0.0043(9) 0.0039(9)
C4 0.0248(11) 0.0250(12) 0.0253(11) 0.0044(10) 0.0089(9) -0.0002(9)
C5 0.0235(11) 0.0259(12) 0.0313(12) 0.0011(10) 0.0071(10) -0.0036(10)
C6 0.0213(11) 0.0408(15) 0.0364(14) 0.0089(12) -0.0022(10) -0.0070(11)
C7 0.0269(12) 0.0302(13) 0.0277(12) 0.0085(10) 0.0023(10) -0.0036(10)
C8 0.0159(10) 0.0148(10) 0.0230(11) 0.0016(8) 0.0061(8) 0.0007(8)
C9 0.0181(10) 0.0153(10) 0.0226(10) -0.0012(8) 0.0061(8) -0.0001(8)
C10 0.0204(10) 0.0173(10) 0.0242(11) 0.0020(9) 0.0007(8) 0.0018(8)
C11 0.0238(11) 0.0191(11) 0.0240(11) -0.0012(9) -0.0003(9) 0.0007(9)
C12 0.0211(10) 0.0150(10) 0.0257(11) -0.0010(9) 0.0071(9) 0.0003(8)
C13 0.0261(11) 0.0163(10) 0.0241(11) 0.0027(9) 0.0043(9) 0.0040(9)
C14 0.0237(11) 0.0187(11) 0.0206(10) -0.0008(9) 0.0031(9) 0.0030(9)
C15 0.039(4) 0.035(3) 0.020(2) -0.004(2) -0.001(2) 0.000(3)
C15A 0.051(6) 0.036(4) 0.035(4) -0.012(3) -0.006(3) 0.010(4)
C16 0.044(3) 0.042(3) 0.026(2) -0.0004(19) -0.0048(19) 0.003(2)
C16A 0.049(3) 0.051(3) 0.034(3) -0.006(3) -0.010(3) 0.003(3)
C17 0.038(3) 0.054(4) 0.040(3) 0.003(3) -0.010(3) 0.011(3)
C17A 0.037(3) 0.037(4) 0.040(4) 0.007(3) -0.010(3) 0.003(3)
C18 0.031(3) 0.040(3) 0.039(4) 0.001(4) 0.005(4) 0.014(3)
C18A 0.032(4) 0.038(4) 0.032(4) 0.007(4) -0.001(4) 0.013(4)
O8 0.0313(9) 0.0383(11) 0.0402(11) 0.0001(9) 0.0013(8) -0.0023(8)
C19 0.0519(19) 0.0387(17) 0.0542(19) -0.0101(15) 0.0001(15) 0.0040(14)
C20 0.0544(19) 0.061(2) 0.0402(17) -0.0025(16) 0.0079(15) -0.0067(17)
C21 0.0503(19) 0.055(2) 0.057(2) 0.0159(17) -0.0118(16) -0.0104(16)
C22 0.0355(15) 0.0363(16) 0.061(2) -0.0064(14) 0.0000(14) 0.0071(12)

loop_
_atom_type_symbol
_atom_type_description
_atom_type_scat_dispersion_real
_atom_type_scat_dispersion_imag
_atom_type_scat_source
C C 0.0033 0.0016 'International Tables Vol C Tables 4.2.6.8 and 6.1.1.4'
H H 0.0000 0.0000 'International Tables Vol C Tables 4.2.6.8 and 6.1.1.4'
Cl Cl 0.1484 0.1585 'International Tables Vol C Tables 4.2.6.8 and 6.1.1.4'
O O 0.0106 0.0060 'International Tables Vol C Tables 4.2.6.8 and 6.1.1.4'
Ru Ru -1.2594 0.8363 'International Tables Vol C Tables 4.2.6.8 and 6.1.1.4'

loop_
_geom_angle_atom_site_label_1
_geom_angle_atom_site_label_2
_geom_angle_atom_site_label_3
_geom_angle
_geom_angle_site_symmetry_1
_geom_angle_site_symmetry_3
_geom_angle_publ_flag
Ru1 Ru1 O7 177.36(4) 3_776 . ?
O1 Ru1 Ru1 89.52(4) . 3_776 ?
O1 Ru1 O2 178.96(6) . 3_776 ?
O1 Ru1 O5 91.20(6) . 3_776 ?
O1 Ru1 O7 89.60(6) . . ?
O2 Ru1 Ru1 89.69(4) 3_776 3_776 ?
O2 Ru1 O7 91.21(6) 3_776 . ?
O4 Ru1 Ru1 89.15(4) . 3_776 ?
O4 Ru1 O1 88.30(6) . . ?
O4 Ru1 O2 92.36(6) . 3_776 ?
O4 Ru1 O5 179.21(6) . 3_776 ?
O4 Ru1 O7 88.34(6) . . ?
O5 Ru1 Ru1 90.23(4) 3_776 3_776 ?
O5 Ru1 O2 88.13(6) 3_776 3_776 ?
O5 Ru1 O7 92.28(6) 3_776 . ?
C1 O1 Ru1 119.88(14) . . ?
C1 O2 Ru1 117.18(13) . 3_776 ?
C5 O3 H3A 109.5 . . ?
C8 O4 Ru1 119.04(14) . . ?
C8 O5 Ru1 117.44(13) . 3_776 ?
C12 O6 H6A 109.5 . . ?
C15 O7 Ru1 118.7(4) . . ?
C15A O7 Ru1 124.5(5) . . ?
C18 O7 Ru1 131.1(6) . . ?
C18 O7 C15 110.1(7) . . ?
C18A O7 Ru1 124.9(8) . . ?
C18A O7 C15A 110.0(11) . . ?
O1 C1 O2 123.50(19) . . ?
O1 C1 C2 117.02(19) . . ?
O2 C1 C2 119.46(19) . . ?
C3 C2 C1 122.2(2) . . ?
C7 C2 C1 119.4(2) . . ?
C7 C2 C3 118.3(2) . . ?
C2 C3 H3 119.8 . . ?
C4 C3 C2 120.3(2) . . ?
C4 C3 H3 119.8 . . ?
C3 C4 Cl1 120.59(19) . . ?
C3 C4 C5 121.7(2) . . ?
C5 C4 Cl1 117.65(18) . . ?
O3 C5 C4 118.5(2) . . ?
O3 C5 C6 123.6(2) . . ?
C4 C5 C6 117.9(2) . . ?
C5 C6 H6 119.7 . . ?
C7 C6 C5 120.5(2) . . ?
C7 C6 H6 119.7 . . ?
C2 C7 H7 119.4 . . ?
C6 C7 C2 121.1(2) . . ?
C6 C7 H7 119.4 . . ?
O4 C8 C9 117.66(19) . . ?
O5 C8 O4 124.11(19) . . ?
O5 C8 C9 118.21(18) . . ?
C10 C9 C8 120.0(2) . . ?
C10 C9 C14 119.3(2) . . ?
C14 C9 C8 120.6(2) . . ?
C9 C10 H10 120.1 . . ?
C11 C10 C9 119.7(2) . . ?
C11 C10 H10 120.1 . . ?
C10 C11 Cl2 119.26(18) . . ?
C10 C11 C12 121.7(2) . . ?
C12 C11 Cl2 119.05(18) . . ?
O6 C12 C11 118.5(2) . . ?
O6 C12 C13 123.5(2) . . ?
C13 C12 C11 118.0(2) . . ?
C12 C13 H13 119.6 . . ?
C14 C13 C12 120.8(2) . . ?
C14 C13 H13 119.6 . . ?
C9 C14 H14 119.8 . . ?
C13 C14 C9 120.5(2) . . ?
C13 C14 H14 119.8 . . ?
O7 C15 H15A 110.8 . . ?
O7 C15 H15B 110.8 . . ?
O7 C15 C16 104.5(7) . . ?
H15A C15 H15B 108.9 . . ?
C16 C15 H15A 110.8 . . ?
C16 C15 H15B 110.8 . . ?
O7 C15A H15C 110.3 . . ?
O7 C15A H15D 110.3 . . ?
O7 C15A C16A 107.2(8) . . ?
H15C C15A H15D 108.5 . . ?
C16A C15A H15C 110.3 . . ?
C16A C15A H15D 110.3 . . ?
C15 C16 H16A 111.0 . . ?
C15 C16 H16B 111.0 . . ?
C15 C16 C17 103.8(7) . . ?
H16A C16 H16B 109.0 . . ?
C17 C16 H16A 111.0 . . ?
C17 C16 H16B 111.0 . . ?
C15A C16A H16C 111.2 . . ?
C15A C16A H16D 111.2 . . ?
C15A C16A C17A 102.6(10) . . ?
H16C C16A H16D 109.2 . . ?
C17A C16A H16C 111.2 . . ?
C17A C16A H16D 111.2 . . ?
C16 C17 H17A 111.2 . . ?
C16 C17 H17B 111.2 . . ?
C16 C17 C18 103.0(9) . . ?
H17A C17 H17B 109.1 . . ?
C18 C17 H17A 111.2 . . ?
C18 C17 H17B 111.2 . . ?
C16A C17A H17C 111.3 . . ?
C16A C17A H17D 111.3 . . ?
H17C C17A H17D 109.2 . . ?
C18A C17A C16A 102.5(16) . . ?
C18A C17A H17C 111.3 . . ?
C18A C17A H17D 111.3 . . ?
O7 C18 C17 106.1(10) . . ?
O7 C18 H18A 110.5 . . ?
O7 C18 H18B 110.5 . . ?
C17 C18 H18A 110.5 . . ?
C17 C18 H18B 110.5 . . ?
H18A C18 H18B 108.7 . . ?
O7 C18A C17A 105.2(12) . . ?
O7 C18A H18C 110.7 . . ?
O7 C18A H18D 110.7 . . ?
C17A C18A H18C 110.7 . . ?
C17A C18A H18D 110.7 . . ?
H18C C18A H18D 108.8 . . ?
C22 O8 C19 108.3(2) . . ?
O8 C19 H19A 110.4 . . ?
O8 C19 H19B 110.4 . . ?
O8 C19 C20 106.6(3) . . ?
H19A C19 H19B 108.6 . . ?
C20 C19 H19A 110.4 . . ?
C20 C19 H19B 110.4 . . ?
C19 C20 H20A 111.2 . . ?
C19 C20 H20B 111.2 . . ?
C19 C20 C21 103.0(3) . . ?
H20A C20 H20B 109.1 . . ?
C21 C20 H20A 111.2 . . ?
C21 C20 H20B 111.2 . . ?
C20 C21 H21A 111.5 . . ?
C20 C21 H21B 111.5 . . ?
H21A C21 H21B 109.3 . . ?
C22 C21 C20 101.5(3) . . ?
C22 C21 H21A 111.5 . . ?
C22 C21 H21B 111.5 . . ?
O8 C22 C21 105.6(2) . . ?
O8 C22 H22A 110.6 . . ?
O8 C22 H22B 110.6 . . ?
C21 C22 H22A 110.6 . . ?
C21 C22 H22B 110.6 . . ?
H22A C22 H22B 108.8 . . ?

loop_
_geom_bond_atom_site_label_1
_geom_bond_atom_site_label_2
_geom_bond_distance
_geom_bond_site_symmetry_2
_geom_bond_publ_flag
Ru1 Ru1 2.2647(3) 3_776 ?
Ru1 O1 2.0512(14) . ?
Ru1 O2 2.0918(14) 3_776 ?
Ru1 O4 2.0499(14) . ?
Ru1 O5 2.0603(14) 3_776 ?
Ru1 O7 2.3164(16) . ?
Cl1 C4 1.736(2) . ?
Cl2 C11 1.738(2) . ?
O1 C1 1.260(3) . ?
O2 C1 1.279(3) . ?
O3 H3A 0.8200 . ?
O3 C5 1.342(3) . ?
O4 C8 1.270(3) . ?
O5 C8 1.269(3) . ?
O6 H6A 0.8200 . ?
O6 C12 1.351(3) . ?
O7 C15 1.448(8) . ?
O7 C15A 1.442(12) . ?
O7 C18 1.441(9) . ?
O7 C18A 1.437(12) . ?
C1 C2 1.480(3) . ?
C2 C3 1.393(3) . ?
C2 C7 1.388(3) . ?
C3 H3 0.9300 . ?
C3 C4 1.376(3) . ?
C4 C5 1.386(3) . ?
C5 C6 1.395(3) . ?
C6 H6 0.9300 . ?
C6 C7 1.382(3) . ?
C7 H7 0.9300 . ?
C8 C9 1.479(3) . ?
C9 C10 1.385(3) . ?
C9 C14 1.392(3) . ?
C10 H10 0.9300 . ?
C10 C11 1.373(3) . ?
C11 C12 1.397(3) . ?
C12 C13 1.385(3) . ?
C13 H13 0.9300 . ?
C13 C14 1.377(3) . ?
C14 H14 0.9300 . ?
C15 H15A 0.9700 . ?
C15 H15B 0.9700 . ?
C15 C16 1.499(10) . ?
C15A H15C 0.9700 . ?
C15A H15D 0.9700 . ?
C15A C16A 1.476(12) . ?
C16 H16A 0.9700 . ?
C16 H16B 0.9700 . ?
C16 C17 1.503(10) . ?
C16A H16C 0.9700 . ?
C16A H16D 0.9700 . ?
C16A C17A 1.542(11) . ?
C17 H17A 0.9700 . ?
C17 H17B 0.9700 . ?
C17 C18 1.505(11) . ?
C17A H17C 0.9700 . ?
C17A H17D 0.9700 . ?
C17A C18A 1.509(12) . ?
C18 H18A 0.9700 . ?
C18 H18B 0.9700 . ?
C18A H18C 0.9700 . ?
C18A H18D 0.9700 . ?
O8 C19 1.439(4) . ?
O8 C22 1.436(3) . ?
C19 H19A 0.9700 . ?
C19 H19B 0.9700 . ?
C19 C20 1.502(5) . ?
C20 H20A 0.9700 . ?
C20 H20B 0.9700 . ?
C20 C21 1.516(5) . ?
C21 H21A 0.9700 . ?
C21 H21B 0.9700 . ?
C21 C22 1.482(5) . ?
C22 H22A 0.9700 . ?
C22 H22B 0.9700 . ?

loop_
_geom_torsion_atom_site_label_1
_geom_torsion_atom_site_label_2
_geom_torsion_atom_site_label_3
_geom_torsion_atom_site_label_4
_geom_torsion
_geom_torsion_site_symmetry_1
_geom_torsion_site_symmetry_2
_geom_torsion_site_symmetry_3
_geom_torsion_site_symmetry_4
_geom_torsion_publ_flag
Ru1 O1 C1 O2 6.0(3) . . . . ?
Ru1 O1 C1 C2 -172.27(14) . . . . ?
Ru1 O2 C1 O1 -5.1(3) 3_776 . . . ?
Ru1 O2 C1 C2 173.16(14) 3_776 . . . ?
Ru1 O4 C8 O5 -1.5(3) . . . . ?
Ru1 O4 C8 C9 176.88(13) . . . . ?
Ru1 O5 C8 O4 2.0(3) 3_776 . . . ?
Ru1 O5 C8 C9 -176.33(13) 3_776 . . . ?
Ru1 O7 C15 C16 -162.9(4) . . . . ?
Ru1 O7 C15A C16A 163.6(7) . . . . ?
Ru1 O7 C18 C17 -175.1(8) . . . . ?
Ru1 O7 C18A C17A 173.5(13) . . . . ?
Cl1 C4 C5 O3 2.8(3) . . . . ?
Cl1 C4 C5 C6 -176.4(2) . . . . ?
Cl2 C11 C12 O6 -0.1(3) . . . . ?
Cl2 C11 C12 C13 179.72(16) . . . . ?
O1 C1 C2 C3 179.6(2) . . . . ?
O1 C1 C2 C7 3.2(3) . . . . ?
O2 C1 C2 C3 1.2(3) . . . . ?
O2 C1 C2 C7 -175.1(2) . . . . ?
O3 C5 C6 C7 -179.2(2) . . . . ?
O4 C8 C9 C10 1.1(3) . . . . ?
O4 C8 C9 C14 -175.88(19) . . . . ?
O5 C8 C9 C10 179.55(19) . . . . ?
O5 C8 C9 C14 2.6(3) . . . . ?
O6 C12 C13 C14 -178.0(2) . . . . ?
O7 C15 C16 C17 -31.5(9) . . . . ?
O7 C15A C16A C17A 26.8(16) . . . . ?
C1 C2 C3 C4 -176.0(2) . . . . ?
C1 C2 C7 C6 177.6(2) . . . . ?
C2 C3 C4 Cl1 176.13(18) . . . . ?
C2 C3 C4 C5 -1.8(4) . . . . ?
C3 C2 C7 C6 1.1(4) . . . . ?
C3 C4 C5 O3 -179.2(2) . . . . ?
C3 C4 C5 C6 1.6(4) . . . . ?
C4 C5 C6 C7 0.0(4) . . . . ?
C5 C6 C7 C2 -1.3(4) . . . . ?
C7 C2 C3 C4 0.4(3) . . . . ?
C8 C9 C10 C11 -175.5(2) . . . . ?
C8 C9 C14 C13 175.2(2) . . . . ?
C9 C10 C11 Cl2 178.43(17) . . . . ?
C9 C10 C11 C12 0.7(3) . . . . ?
C10 C9 C14 C13 -1.8(3) . . . . ?
C10 C11 C12 O6 177.7(2) . . . . ?
C10 C11 C12 C13 -2.5(3) . . . . ?
C11 C12 C13 C14 2.2(3) . . . . ?
C12 C13 C14 C9 -0.1(3) . . . . ?
C14 C9 C10 C11 1.5(3) . . . . ?
C15 O7 C18 C17 7(3) . . . . ?
C15 C16 C17 C18 35.1(17) . . . . ?
C15A O7 C18A C17A -15(4) . . . . ?
C15A C16A C17A C18A -35(2) . . . . ?
C16 C17 C18 O7 -26(3) . . . . ?
C16A C17A C18A O7 31(3) . . . . ?
C18 O7 C15 C16 16(2) . . . . ?
C18A O7 C15A C16A -8(3) . . . . ?
O8 C19 C20 C21 22.2(3) . . . . ?
C19 O8 C22 C21 -24.4(3) . . . . ?
C19 C20 C21 C22 -35.9(3) . . . . ?
C20 C21 C22 O8 37.4(3) . . . . ?
C22 O8 C19 C20 0.8(3) . . . . ?
